data_1005001
loop_
_publ_author_name
'Chern, M Y'
'Disalvo, F J'

_publ_section_title
;
Synthesis, structure, electric and magnetic properties of CaNiN
;
_journal_coden_ASTM JSSCBI
_journal_name_full 'Journal of Solid State Chemistry'
_journal_page_first 459
_journal_page_last 464
_journal_paper_doi 10.1016/0022-4596(90)90242-P
_journal_volume 88
_journal_year 1990
_chemical_formula_structural 'Ca Ni N'
_chemical_formula_sum 'Ca N Ni'
_chemical_name_systematic 'Calcium nickel(I) nitride'
_space_group_IT_number 131
_symmetry_cell_setting tetragonal
_symmetry_Int_Tables_number 131
_symmetry_space_group_name_Hall '-P 4c 2'
_symmetry_space_group_name_H-M 'P 42/m m c'
_cell_angle_alpha 90
_cell_angle_beta 90
_cell_angle_gamma 90
_cell_formula_units_Z 2
_cell_length_a 3.5809(2)
_cell_length_b 3.5809(2)
_cell_length_c 7.0096(3)
_cell_volume 89.9
_exptl_crystal_density_meas 4.13
_cod_database_code 1005001

loop_
_symmetry_equiv_pos_as_xyz
x,y,z
-x,-y,z
-y,x,1/2+z
y,-x,1/2+z
-x,y,-z
x,-y,-z
y,x,1/2-z
-y,-x,1/2-z
-x,-y,-z
x,y,-z
y,-x,1/2-z
-y,x,1/2-z
x,-y,z
-x,y,z
-y,-x,1/2+z
y,x,1/2+z

loop_
_atom_site_label
_atom_site_type_symbol
_atom_site_symmetry_multiplicity
_atom_site_Wyckoff_symbol
_atom_site_fract_x
_atom_site_fract_y
_atom_site_fract_z
_atom_site_occupancy
_atom_site_attached_hydrogens
_atom_site_calc_flag
Ca1 Ca2+ 2 e 0. 0. 0.25 1. 0 d
Ni1 Ni1+ 2 b 0.5 0.5 0. 1. 0 d
N1 N3- 2 c 0. 0.5 0. 1. 0 d

loop_
_atom_type_symbol
_atom_type_oxidation_number
Ca2+ 2.000
Ni1+ 1.000
N3- -3.000
